data_7127224
loop_
_publ_author_name
'Zhao, Can'
'Khan, Ijaz'
'Zhang, Yong Jian'

_publ_section_title
;
 Enantioselective total synthesis of furofuran lignans <i>via</i>
 Pd-catalyzed asymmetric allylic cycloadditon of vinylethylene carbonates
 with 2-nitroacrylates.
;
_journal_issue 82
_journal_name_full 'Chemical communications (Cambridge, England)'
_journal_page_first 12431
_journal_page_last 12434
_journal_paper_doi 10.1039/d0cc05640e
_journal_volume 56
_journal_year 2020
_chemical_absolute_configuration ad
_chemical_formula_moiety 'C13 H12 O5'
_chemical_formula_sum 'C13 H12 O5'
_chemical_formula_weight 248.23
_space_group_crystal_system orthorhombic
_space_group_IT_number 19
_space_group_name_Hall 'P 2ac 2ab'
_space_group_name_H-M_alt 'P 21 21 21'
_atom_sites_solution_hydrogens geom
_audit_creation_method SHELXL-2016/6
_audit_update_record
;
2020-07-12 deposited with the CCDC.	2020-09-08 downloaded from the CCDC.
;
_cell_angle_alpha 90
_cell_angle_beta 90
_cell_angle_gamma 90
_cell_formula_units_Z 4
_cell_length_a 6.6885(3)
_cell_length_b 7.1093(3)
_cell_length_c 24.1880(9)
_cell_measurement_reflns_used 8692
_cell_measurement_temperature 298(2)
_cell_measurement_theta_max 68.28
_cell_measurement_theta_min 3.65
_cell_volume 1150.15(8)
_computing_structure_refinement 'SHELXL-2016/6 (Sheldrick, 2016)'
_computing_structure_solution 'SHELXT 2014/5 (Sheldrick, 2014)'
_diffrn_ambient_temperature 298(2)
_diffrn_measured_fraction_theta_full 0.991
_diffrn_measured_fraction_theta_max 0.991
_diffrn_measurement_device_type 'Bruker D8 VENTURE'
_diffrn_measurement_method '\f and \w scans'
_diffrn_radiation_type CuK\a
_diffrn_radiation_wavelength 1.54178
_diffrn_reflns_av_R_equivalents 0.1044
_diffrn_reflns_av_unetI/netI 0.0631
_diffrn_reflns_Laue_measured_fraction_full 0.991
_diffrn_reflns_Laue_measured_fraction_max 0.991
_diffrn_reflns_limit_h_max 8
_diffrn_reflns_limit_h_min -8
_diffrn_reflns_limit_k_max 8
_diffrn_reflns_limit_k_min -8
_diffrn_reflns_limit_l_max 29
_diffrn_reflns_limit_l_min -29
_diffrn_reflns_number 12764
_diffrn_reflns_point_group_measured_fraction_full 0.993
_diffrn_reflns_point_group_measured_fraction_max 0.992
_diffrn_reflns_theta_full 67.679
_diffrn_reflns_theta_max 68.391
_diffrn_reflns_theta_min 3.655
_exptl_absorpt_coefficient_mu 0.938
_exptl_crystal_colour colourless
_exptl_crystal_density_diffrn 1.434
_exptl_crystal_description block
_exptl_crystal_F_000 520
_exptl_crystal_size_max 0.180
_exptl_crystal_size_mid 0.160
_exptl_crystal_size_min 0.150
_exptl_transmission_factor_max 0.7531
_exptl_transmission_factor_min 0.6575
_refine_diff_density_max 0.250
_refine_diff_density_min -0.251
_refine_diff_density_rms 0.072
_refine_ls_abs_structure_details
;
 Flack x determined using 572 quotients [(I+)-(I-)]/[(I+)+(I-)]
 (Parsons, Flack and Wagner, Acta Cryst. B69 (2013) 249-259).
;
_refine_ls_abs_structure_Flack 0.03(9)
_refine_ls_extinction_method none
_refine_ls_goodness_of_fit_ref 1.038
_refine_ls_hydrogen_treatment constr
_refine_ls_matrix_type full
_refine_ls_number_parameters 163
_refine_ls_number_reflns 2095
_refine_ls_number_restraints 0
_refine_ls_restrained_S_all 1.038
_refine_ls_R_factor_all 0.0687
_refine_ls_R_factor_gt 0.0329
_refine_ls_shift/su_max 0.000
_refine_ls_shift/su_mean 0.000
_refine_ls_structure_factor_coef Fsqd
_refine_ls_weighting_details 'w=1/[\s^2^(Fo^2^)+(0.0522P)^2^] where P=(Fo^2^+2Fc^2^)/3'
_refine_ls_weighting_scheme calc
_refine_ls_wR_factor_gt 0.0805
_refine_ls_wR_factor_ref 0.0898
_reflns_Friedel_coverage 0.676
_reflns_Friedel_fraction_full 0.995
_reflns_Friedel_fraction_max 0.994
_reflns_number_gt 1610
_reflns_number_total 2095
_reflns_threshold_expression 'I > 2\s(I)'
_cod_data_source_file d0cc05640e2.cif
_cod_data_source_block ta_a
_cod_depositor_comments
;
The following automatic conversions were performed:

data item '_chemical_absolute_configuration' value 'AD' was changed
to 'ad' in accordance with the
/home/data/users/saulius/crontab/automatic-downloads/rss-feeds/RSC/lib/dictionaries/cif_core.dic
dictionary named 'cif_core.dic' version 2.4.2 last updated on
2011-04-26.

Automatic conversion script
Id: cif_fix_values 7556 2019-12-06 15:28:31Z antanas 

 Adding full bibliography for 7127223--7127224.cif.
;
_cod_database_code 7127224
_shelx_shelxl_version_number 2016/6
_shelx_space_group_comment
;
The symmetry employed for this shelxl refinement is uniquely defined
by the following loop, which should always be used as a source of
symmetry information in preference to the above space-group names.
They are only intended as comments.
;
_shelx_estimated_absorpt_t_min 0.849
_shelx_estimated_absorpt_t_max 0.872

loop_
_space_group_symop_operation_xyz
'x, y, z'
'-x+1/2, -y, z+1/2'
'-x, y+1/2, -z+1/2'
'x+1/2, -y+1/2, -z'

loop_
_atom_site_label
_atom_site_type_symbol
_atom_site_fract_x
_atom_site_fract_y
_atom_site_fract_z
_atom_site_U_iso_or_equiv
_atom_site_adp_type
_atom_site_occupancy
_atom_site_site_symmetry_order
_atom_site_calc_flag
_atom_site_refinement_flags_posn
_atom_site_refinement_flags_adp
_atom_site_refinement_flags_occupancy
_atom_site_disorder_assembly
_atom_site_disorder_group
O1 O 0.9581(3) 0.6850(2) 0.40818(8) 0.0528(5) Uani 1 1 d . . . . .
C1 C 1.0710(4) 0.9096(4) 0.29127(12) 0.0546(6) Uani 1 1 d . . . . .
O2 O 0.9306(3) 0.8575(3) 0.25413(8) 0.0677(6) Uani 1 1 d . . . . .
C2 C 0.9779(3) 0.9439(3) 0.34691(11) 0.0453(6) Uani 1 1 d . . . . .
H2 H 0.964744 1.078529 0.354753 0.054 Uiso 1 1 calc R U . . .
O3 O 1.2437(3) 0.9197(3) 0.27898(10) 0.0758(6) Uani 1 1 d . . . . .
C3 C 1.0828(4) 0.8402(4) 0.39387(12) 0.0556(6) Uani 1 1 d . . . . .
H3A H 1.213216 0.796283 0.381978 0.067 Uiso 1 1 calc R U . . .
H3B H 1.100386 0.922880 0.425399 0.067 Uiso 1 1 calc R U . . .
C6 C 0.8192(4) 0.6526(3) 0.36402(10) 0.0432(5) Uani 1 1 d . . . . .
H6 H 0.885028 0.578295 0.335146 0.052 Uiso 1 1 calc R U . . .
O5 O 0.2757(3) 0.5234(3) 0.49826(8) 0.0594(5) Uani 1 1 d . . . . .
C5 C 0.7740(4) 0.8488(3) 0.34146(11) 0.0451(5) Uani 1 1 d . . . . .
H5 H 0.670386 0.913398 0.362915 0.054 Uiso 1 1 calc R U . . .
O4 O 0.1420(3) 0.2836(3) 0.44552(9) 0.0649(6) Uani 1 1 d . . . . .
C4 C 0.7337(4) 0.8564(4) 0.27965(12) 0.0603(7) Uani 1 1 d . . . . .
H4A H 0.657523 0.747485 0.267837 0.072 Uiso 1 1 calc R U . . .
H4B H 0.659920 0.969290 0.270072 0.072 Uiso 1 1 calc R U . . .
C7 C 0.6419(4) 0.5459(3) 0.38517(10) 0.0422(5) Uani 1 1 d . . . . .
C9 C 0.3854(3) 0.5015(3) 0.45107(10) 0.0425(5) Uani 1 1 d . . . . .
C8 C 0.5532(3) 0.5970(3) 0.43562(10) 0.0423(5) Uani 1 1 d . . . . .
H8 H 0.606582 0.691885 0.457565 0.051 Uiso 1 1 calc R U . . .
C10 C 0.3046(4) 0.3587(3) 0.41924(11) 0.0464(6) Uani 1 1 d . . . . .
C11 C 0.3884(4) 0.3055(4) 0.37054(12) 0.0561(7) Uani 1 1 d . . . . .
H11 H 0.333716 0.209503 0.349235 0.067 Uiso 1 1 calc R U . . .
C12 C 0.5603(4) 0.4015(3) 0.35390(11) 0.0519(6) Uani 1 1 d . . . . .
H12 H 0.621887 0.367661 0.320892 0.062 Uiso 1 1 calc R U . . .
C13 C 0.1168(4) 0.3884(4) 0.49522(13) 0.0643(8) Uani 1 1 d . . . . .
H13A H 0.121465 0.305028 0.526946 0.077 Uiso 1 1 calc R U . . .
H13B H -0.011573 0.451889 0.495037 0.077 Uiso 1 1 calc R U . . .

loop_
_atom_site_aniso_label
_atom_site_aniso_U_11
_atom_site_aniso_U_22
_atom_site_aniso_U_33
_atom_site_aniso_U_23
_atom_site_aniso_U_13
_atom_site_aniso_U_12
O1 0.0413(9) 0.0593(9) 0.0578(11) 0.0102(8) -0.0073(9) -0.0084(7)
C1 0.0476(16) 0.0641(14) 0.0521(13) 0.0094(12) 0.0041(13) -0.0077(11)
O2 0.0595(13) 0.0977(15) 0.0460(10) 0.0057(10) 0.0025(10) -0.0150(11)
C2 0.0402(12) 0.0433(12) 0.0523(13) -0.0005(10) 0.0040(12) -0.0073(9)
O3 0.0469(12) 0.1091(17) 0.0714(13) 0.0087(12) 0.0183(11) -0.0127(10)
C3 0.0452(13) 0.0676(14) 0.0541(14) 0.0058(13) -0.0052(13) -0.0168(12)
C6 0.0358(12) 0.0471(12) 0.0466(12) -0.0046(10) 0.0019(11) -0.0030(9)
O5 0.0594(12) 0.0615(10) 0.0572(10) -0.0093(9) 0.0188(9) -0.0142(8)
C5 0.0342(11) 0.0506(13) 0.0506(12) 0.0023(11) 0.0028(12) -0.0022(9)
O4 0.0623(13) 0.0611(11) 0.0713(13) -0.0037(10) 0.0155(11) -0.0274(9)
C4 0.0477(16) 0.0776(18) 0.0557(15) 0.0118(14) -0.0059(14) -0.0083(12)
C7 0.0399(13) 0.0424(10) 0.0444(12) 0.0001(10) -0.0010(11) -0.0041(8)
C9 0.0416(14) 0.0408(12) 0.0450(12) 0.0003(10) 0.0037(11) -0.0012(9)
C8 0.0421(13) 0.0375(10) 0.0474(11) -0.0038(10) -0.0006(12) -0.0052(8)
C10 0.0433(13) 0.0451(12) 0.0508(12) 0.0043(10) 0.0016(12) -0.0096(9)
C11 0.0606(17) 0.0556(14) 0.0520(14) -0.0096(12) -0.0037(14) -0.0197(11)
C12 0.0560(15) 0.0539(13) 0.0458(12) -0.0091(11) 0.0056(13) -0.0129(12)
C13 0.0657(19) 0.0619(16) 0.0652(17) -0.0009(14) 0.0187(16) -0.0181(13)

loop_
_atom_type_symbol
_atom_type_description
_atom_type_scat_dispersion_real
_atom_type_scat_dispersion_imag
_atom_type_scat_source
C C 0.0181 0.0091 'International Tables Vol C Tables 4.2.6.8 and 6.1.1.4'
H H 0.0000 0.0000 'International Tables Vol C Tables 4.2.6.8 and 6.1.1.4'
O O 0.0492 0.0322 'International Tables Vol C Tables 4.2.6.8 and 6.1.1.4'

loop_
_geom_angle_atom_site_label_1
_geom_angle_atom_site_label_2
_geom_angle_atom_site_label_3
_geom_angle
_geom_angle_site_symmetry_1
_geom_angle_site_symmetry_3
_geom_angle_publ_flag
C3 O1 C6 108.83(18) . . ?
O3 C1 O2 121.5(3) . . ?
O3 C1 C2 127.9(3) . . ?
O2 C1 C2 110.6(2) . . ?
C1 O2 C4 110.4(2) . . ?
C1 C2 C3 113.4(2) . . ?
C1 C2 C5 102.8(2) . . ?
C3 C2 C5 105.16(19) . . ?
C1 C2 H2 111.7 . . ?
C3 C2 H2 111.7 . . ?
C5 C2 H2 111.7 . . ?
O1 C3 C2 106.6(2) . . ?
O1 C3 H3A 110.4 . . ?
C2 C3 H3A 110.4 . . ?
O1 C3 H3B 110.4 . . ?
C2 C3 H3B 110.4 . . ?
H3A C3 H3B 108.6 . . ?
O1 C6 C7 109.9(2) . . ?
O1 C6 C5 104.30(18) . . ?
C7 C6 C5 115.3(2) . . ?
O1 C6 H6 109.0 . . ?
C7 C6 H6 109.0 . . ?
C5 C6 H6 109.0 . . ?
C9 O5 C13 106.19(19) . . ?
C4 C5 C2 103.2(2) . . ?
C4 C5 C6 114.7(2) . . ?
C2 C5 C6 101.33(19) . . ?
C4 C5 H5 112.2 . . ?
C2 C5 H5 112.2 . . ?
C6 C5 H5 112.2 . . ?
C10 O4 C13 106.40(19) . . ?
O2 C4 C5 104.9(2) . . ?
O2 C4 H4A 110.8 . . ?
C5 C4 H4A 110.8 . . ?
O2 C4 H4B 110.8 . . ?
C5 C4 H4B 110.8 . . ?
H4A C4 H4B 108.8 . . ?
C12 C7 C8 119.9(2) . . ?
C12 C7 C6 120.0(2) . . ?
C8 C7 C6 120.0(2) . . ?
C8 C9 O5 127.9(2) . . ?
C8 C9 C10 122.3(2) . . ?
O5 C9 C10 109.8(2) . . ?
C9 C8 C7 117.2(2) . . ?
C9 C8 H8 121.4 . . ?
C7 C8 H8 121.4 . . ?
C11 C10 O4 128.5(2) . . ?
C11 C10 C9 121.7(2) . . ?
O4 C10 C9 109.8(2) . . ?
C10 C11 C12 117.0(2) . . ?
C10 C11 H11 121.5 . . ?
C12 C11 H11 121.5 . . ?
C7 C12 C11 121.9(2) . . ?
C7 C12 H12 119.0 . . ?
C11 C12 H12 119.0 . . ?
O4 C13 O5 107.8(2) . . ?
O4 C13 H13A 110.1 . . ?
O5 C13 H13A 110.1 . . ?
O4 C13 H13B 110.1 . . ?
O5 C13 H13B 110.1 . . ?
H13A C13 H13B 108.5 . . ?

loop_
_geom_bond_atom_site_label_1
_geom_bond_atom_site_label_2
_geom_bond_distance
_geom_bond_site_symmetry_2
_geom_bond_publ_flag
O1 C3 1.426(3) . ?
O1 C6 1.434(3) . ?
C1 O3 1.195(3) . ?
C1 O2 1.351(4) . ?
C1 C2 1.503(4) . ?
O2 C4 1.455(3) . ?
C2 C3 1.525(4) . ?
C2 C5 1.527(3) . ?
C2 H2 0.9800 . ?
C3 H3A 0.9700 . ?
C3 H3B 0.9700 . ?
C6 C7 1.497(3) . ?
C6 C5 1.528(3) . ?
C6 H6 0.9800 . ?
O5 C9 1.366(3) . ?
O5 C13 1.434(3) . ?
C5 C4 1.520(3) . ?
C5 H5 0.9800 . ?
O4 C10 1.368(3) . ?
O4 C13 1.424(3) . ?
C4 H4A 0.9700 . ?
C4 H4B 0.9700 . ?
C7 C12 1.387(3) . ?
C7 C8 1.405(3) . ?
C9 C8 1.364(3) . ?
C9 C10 1.384(3) . ?
C8 H8 0.9300 . ?
C10 C11 1.358(4) . ?
C11 C12 1.397(3) . ?
C11 H11 0.9300 . ?
C12 H12 0.9300 . ?
C13 H13A 0.9700 . ?
C13 H13B 0.9700 . ?

loop_
_geom_torsion_atom_site_label_1
_geom_torsion_atom_site_label_2
_geom_torsion_atom_site_label_3
_geom_torsion_atom_site_label_4
_geom_torsion
_geom_torsion_site_symmetry_1
_geom_torsion_site_symmetry_2
_geom_torsion_site_symmetry_3
_geom_torsion_site_symmetry_4
_geom_torsion_publ_flag
O3 C1 O2 C4 179.9(3) . . . . ?
C2 C1 O2 C4 1.5(3) . . . . ?
O3 C1 C2 C3 -49.1(4) . . . . ?
O2 C1 C2 C3 129.2(2) . . . . ?
O3 C1 C2 C5 -162.0(3) . . . . ?
O2 C1 C2 C5 16.2(3) . . . . ?
C6 O1 C3 C2 17.1(3) . . . . ?
C1 C2 C3 O1 -104.6(2) . . . . ?
C5 C2 C3 O1 7.0(3) . . . . ?
C3 O1 C6 C7 -158.5(2) . . . . ?
C3 O1 C6 C5 -34.4(2) . . . . ?
C1 C2 C5 C4 -26.3(2) . . . . ?
C3 C2 C5 C4 -145.2(2) . . . . ?
C1 C2 C5 C6 92.8(2) . . . . ?
C3 C2 C5 C6 -26.2(3) . . . . ?
O1 C6 C5 C4 147.02(19) . . . . ?
C7 C6 C5 C4 -92.4(3) . . . . ?
O1 C6 C5 C2 36.7(2) . . . . ?
C7 C6 C5 C2 157.2(2) . . . . ?
C1 O2 C4 C5 -18.9(3) . . . . ?
C2 C5 C4 O2 27.8(3) . . . . ?
C6 C5 C4 O2 -81.5(3) . . . . ?
O1 C6 C7 C12 -138.5(2) . . . . ?
C5 C6 C7 C12 104.0(3) . . . . ?
O1 C6 C7 C8 44.1(3) . . . . ?
C5 C6 C7 C8 -73.4(3) . . . . ?
C13 O5 C9 C8 -179.1(2) . . . . ?
C13 O5 C9 C10 -0.7(3) . . . . ?
O5 C9 C8 C7 178.8(2) . . . . ?
C10 C9 C8 C7 0.6(3) . . . . ?
C12 C7 C8 C9 -1.1(3) . . . . ?
C6 C7 C8 C9 176.3(2) . . . . ?
C13 O4 C10 C11 179.5(3) . . . . ?
C13 O4 C10 C9 1.8(3) . . . . ?
C8 C9 C10 C11 0.0(4) . . . . ?
O5 C9 C10 C11 -178.6(2) . . . . ?
C8 C9 C10 O4 177.8(2) . . . . ?
O5 C9 C10 O4 -0.7(3) . . . . ?
O4 C10 C11 C12 -177.4(2) . . . . ?
C9 C10 C11 C12 0.0(4) . . . . ?
C8 C7 C12 C11 1.1(4) . . . . ?
C6 C7 C12 C11 -176.3(2) . . . . ?
C10 C11 C12 C7 -0.6(4) . . . . ?
C10 O4 C13 O5 -2.2(3) . . . . ?
C9 O5 C13 O4 1.8(3) . . . . ?
